data_4503675
loop_
_publ_author_name
'Jiang, Tao'
'Zhang, Xian-Ming'

_publ_section_title
;
 Temperature Tuned Synthesis of ZincN,N-bis-(1(2)H-tetrazol-5-yl)-amine
 Complexes: From Zn3O Cluster-Based 3-Connected 63-hcband (3,6)-Connected
 (43)2(46)-kgdLayers to Zn5(OH)4Chain-Based 3D Open Framework
;
_journal_issue 8
_journal_name_full 'Crystal Growth &amp; Design'
_journal_page_first 3077
_journal_paper_doi 10.1021/cg800248b
_journal_volume 8
_journal_year 2008
_chemical_formula_sum 'C12 H20 N54 O8 Zn7'
_chemical_formula_weight 1506.41
_chemical_name_systematic
; 
 ? 
;
_space_group_IT_number 165
_symmetry_cell_setting hexagonal
_symmetry_space_group_name_Hall '-P 3 2"c'
_symmetry_space_group_name_H-M 'P -3 c 1'
_atom_sites_solution_hydrogens geom
_atom_sites_solution_primary direct
_atom_sites_solution_secondary difmap
_audit_creation_method SHELXL-97
_cell_angle_alpha 90.00
_cell_angle_beta 90.00
_cell_angle_gamma 120.00
_cell_formula_units_Z 2
_cell_length_a 13.6663(9)
_cell_length_b 13.6663(9)
_cell_length_c 13.0090(16)
_cell_measurement_temperature 298(2)
_cell_volume 2104.1(3)
_computing_cell_refinement 'SMART (Bruker, 2001)'
_computing_data_collection 'SMART (Bruker, 2001)'
_computing_data_reduction 'SAINT (Bruker, 2001)'
_computing_molecular_graphics 'ORTEP-II (Johnson, 1976)'
_computing_publication_material 'SHELXL-97 (Sheldrick, 1997)'
_computing_structure_refinement 'SHELXL-97 (Sheldrick, 1997)'
_computing_structure_solution 'SHELXS-97 (Sheldrick, 1990)'
_diffrn_ambient_temperature 298(2)
_diffrn_measured_fraction_theta_full 0.999
_diffrn_measured_fraction_theta_max 0.999
_diffrn_measurement_device_type 'Bruker APEX area-detector diffractometer'
_diffrn_measurement_method '\f and \w scan'
_diffrn_radiation_monochromator graphite
_diffrn_radiation_source 'fine-focus sealed tube'
_diffrn_radiation_type MoK\a
_diffrn_radiation_wavelength 0.71073
_diffrn_reflns_av_R_equivalents 0.0644
_diffrn_reflns_av_sigmaI/netI 0.0405
_diffrn_reflns_limit_h_max 17
_diffrn_reflns_limit_h_min -8
_diffrn_reflns_limit_k_max 9
_diffrn_reflns_limit_k_min -17
_diffrn_reflns_limit_l_max 14
_diffrn_reflns_limit_l_min -16
_diffrn_reflns_number 10539
_diffrn_reflns_theta_full 26.98
_diffrn_reflns_theta_max 26.98
_diffrn_reflns_theta_min 1.72
_exptl_absorpt_coefficient_mu 4.039
_exptl_absorpt_correction_T_max 0.8551
_exptl_absorpt_correction_T_min 0.5643
_exptl_absorpt_correction_type empirical
_exptl_absorpt_process_details 'SADABS, Sheldrick 1997'
_exptl_crystal_colour colorless
_exptl_crystal_density_diffrn 2.378
_exptl_crystal_density_method 'not measured'
_exptl_crystal_description block
_exptl_crystal_F_000 1488
_exptl_crystal_size_max 0.16
_exptl_crystal_size_mid 0.08
_exptl_crystal_size_min 0.04
_refine_diff_density_max 1.553
_refine_diff_density_min -1.371
_refine_diff_density_rms 0.157
_refine_ls_extinction_method none
_refine_ls_goodness_of_fit_ref 1.170
_refine_ls_hydrogen_treatment constr
_refine_ls_matrix_type full
_refine_ls_number_parameters 123
_refine_ls_number_reflns 1536
_refine_ls_number_restraints 0
_refine_ls_restrained_S_all 1.170
_refine_ls_R_factor_all 0.0686
_refine_ls_R_factor_gt 0.0591
_refine_ls_shift/su_max 0.000
_refine_ls_shift/su_mean 0.000
_refine_ls_structure_factor_coef Fsqd
_refine_ls_weighting_details 'calc w=1/[\s^2^(Fo^2^)+(0.0526P)^2^+13.8322P] where P=(Fo^2^+2Fc^2^)/3'
_refine_ls_weighting_scheme calc
_refine_ls_wR_factor_gt 0.1376
_refine_ls_wR_factor_ref 0.1435
_reflns_number_gt 1341
_reflns_number_total 1536
_reflns_threshold_expression >2sigma(I)
_cod_data_source_file cg800248b-file003.cif
_cod_data_source_block 2
_cod_depositor_comments
;
The following automatic conversions were performed:

'_symmetry_cell_setting' value 'Hexagonal' changed to 'hexagonal'
according to /home/saulius/struct/CIF-dictionaries/cif_core.dic
dictionary named 'cif_core.dic' version 2.4.1 from
2010-06-29.

'_exptl_absorpt_correction_type' value 'Empirical'
changed to 'empirical' according to
/home/saulius/struct/CIF-dictionaries/cif_core.dic dictionary named
'cif_core.dic' version 2.4.1 from 2010-06-29.

Automatic conversion script
Id: cif_fix_values 1715 2011-07-08 13:25:40Z adriana 
;
_cod_original_sg_symbol_H-M P-3c1
_cod_database_code 4503675

loop_
_symmetry_equiv_pos_as_xyz
'x, y, z'
'-y, x-y, z'
'-x+y, -x, z'
'y, x, -z+1/2'
'x-y, -y, -z+1/2'
'-x, -x+y, -z+1/2'
'-x, -y, -z'
'y, -x+y, -z'
'x-y, x, -z'
'-y, -x, z-1/2'
'-x+y, y, z-1/2'
'x, x-y, z-1/2'

loop_
_atom_site_label
_atom_site_type_symbol
_atom_site_fract_x
_atom_site_fract_y
_atom_site_fract_z
_atom_site_U_iso_or_equiv
_atom_site_adp_type
_atom_site_occupancy
_atom_site_symmetry_multiplicity
_atom_site_calc_flag
_atom_site_refinement_flags
Zn1 Zn 0.0000 0.0000 0.5000 0.0192(4) Uani 1 6 d S
Zn2 Zn 0.50076(6) 0.20889(6) 0.34027(7) 0.0275(3) Uani 1 1 d .
O1 O 0.6667 0.3333 0.3584(18) 0.138(9) Uani 1 3 d S
N1 N 0.3286(4) 0.1023(4) 0.3689(4) 0.0242(11) Uani 1 1 d .
N2 N 0.2742(4) -0.0124(4) 0.3717(4) 0.0270(12) Uani 1 1 d .
N3 N 0.1686(4) -0.0501(4) 0.3908(4) 0.0234(11) Uani 1 1 d .
N4 N 0.1480(4) 0.0366(4) 0.4036(4) 0.0231(11) Uani 1 1 d .
N5 N 0.2628(4) 0.2350(4) 0.3869(4) 0.0271(12) Uani 1 1 d .
H5A H 0.2034 0.2415 0.3893 0.033 Uiso 1 1 calc R
N6 N 0.3767(4) 0.4341(4) 0.3808(4) 0.0241(11) Uani 1 1 d .
N7 N 0.4886(4) 0.5056(4) 0.3746(4) 0.0253(11) Uani 1 1 d .
N8 N 0.5405(4) 0.4476(4) 0.3718(4) 0.0215(10) Uani 1 1 d .
N9 N 0.4638(4) 0.3347(4) 0.3768(4) 0.0199(10) Uani 1 1 d .
C1 C 0.2485(5) 0.1284(5) 0.3875(4) 0.0193(11) Uani 1 1 d .
C2 C 0.3656(5) 0.3316(5) 0.3826(5) 0.0197(12) Uani 1 1 d .
O1W O 0.4988(4) 0.2161(4) 0.1810(4) 0.0367(12) Uani 1 1 d .

loop_
_atom_site_aniso_label
_atom_site_aniso_U_11
_atom_site_aniso_U_22
_atom_site_aniso_U_33
_atom_site_aniso_U_23
_atom_site_aniso_U_13
_atom_site_aniso_U_12
Zn1 0.0090(5) 0.0090(5) 0.0396(10) 0.000 0.000 0.0045(2)
Zn2 0.0105(4) 0.0120(4) 0.0606(6) 0.0028(3) 0.0045(3) 0.0062(3)
O1 0.004(2) 0.004(2) 0.40(3) 0.000 0.000 0.0021(12)
N1 0.011(2) 0.012(2) 0.051(3) 0.003(2) 0.003(2) 0.0064(19)
N2 0.016(2) 0.010(2) 0.053(3) 0.002(2) 0.007(2) 0.005(2)
N3 0.012(2) 0.013(2) 0.045(3) -0.003(2) 0.003(2) 0.0060(19)
N4 0.010(2) 0.010(2) 0.048(3) 0.000(2) 0.002(2) 0.0037(18)
N5 0.010(2) 0.013(2) 0.060(4) 0.005(2) 0.004(2) 0.007(2)
N6 0.013(2) 0.012(2) 0.045(3) 0.004(2) 0.004(2) 0.0042(19)
N7 0.015(2) 0.016(2) 0.047(3) -0.002(2) 0.001(2) 0.009(2)
N8 0.010(2) 0.011(2) 0.040(3) 0.000(2) 0.002(2) 0.0034(18)
N9 0.011(2) 0.011(2) 0.036(3) 0.003(2) 0.0018(19) 0.0043(18)
C1 0.012(2) 0.013(3) 0.032(3) 0.005(2) 0.001(2) 0.006(2)
C2 0.014(3) 0.012(3) 0.032(3) 0.004(2) 0.002(2) 0.006(2)
O1W 0.038(3) 0.021(2) 0.055(3) 0.005(2) 0.005(2) 0.017(2)

loop_
_atom_type_symbol
_atom_type_description
_atom_type_scat_dispersion_real
_atom_type_scat_dispersion_imag
_atom_type_scat_source
C C 0.0033 0.0016 'International Tables Vol C Tables 4.2.6.8 and 6.1.1.4'
H H 0.0000 0.0000 'International Tables Vol C Tables 4.2.6.8 and 6.1.1.4'
N N 0.0061 0.0033 'International Tables Vol C Tables 4.2.6.8 and 6.1.1.4'
O O 0.0106 0.0060 'International Tables Vol C Tables 4.2.6.8 and 6.1.1.4'
Zn Zn 0.2839 1.4301 'International Tables Vol C Tables 4.2.6.8 and 6.1.1.4'

loop_
_geom_angle_atom_site_label_1
_geom_angle_atom_site_label_2
_geom_angle_atom_site_label_3
_geom_angle
_geom_angle_site_symmetry_1
_geom_angle_site_symmetry_3
N4 Zn1 N4 180.0(3) 3 9_556
N4 Zn1 N4 91.09(19) 3 2
N4 Zn1 N4 88.91(19) 9_556 2
N4 Zn1 N4 91.09(19) 3 .
N4 Zn1 N4 88.91(19) 9_556 .
N4 Zn1 N4 91.09(19) 2 .
N4 Zn1 N4 88.91(19) 3 7_556
N4 Zn1 N4 91.09(19) 9_556 7_556
N4 Zn1 N4 88.91(19) 2 7_556
N4 Zn1 N4 180.0 . 7_556
N4 Zn1 N4 88.91(19) 3 8_556
N4 Zn1 N4 91.09(19) 9_556 8_556
N4 Zn1 N4 180.000(1) 2 8_556
N4 Zn1 N4 88.91(19) . 8_556
N4 Zn1 N4 91.09(19) 7_556 8_556
O1 Zn2 N8 87.32(18) . 2_655
O1 Zn2 O1W 96.3(6) . .
N8 Zn2 O1W 104.58(19) 2_655 .
O1 Zn2 N9 85.02(19) . .
N8 Zn2 N9 154.9(2) 2_655 .
O1W Zn2 N9 100.06(19) . .
O1 Zn2 N1 161.3(6) . .
N8 Zn2 N1 97.29(18) 2_655 .
O1W Zn2 N1 100.0(2) . .
N9 Zn2 N1 83.17(18) . .
Zn2 O1 Zn2 118.7(2) 2_655 .
Zn2 O1 Zn2 118.7(2) 2_655 3_665
Zn2 O1 Zn2 118.7(2) . 3_665
C1 N1 N2 104.7(4) . .
C1 N1 Zn2 129.4(4) . .
N2 N1 Zn2 125.8(4) . .
N3 N2 N1 108.9(4) . .
N2 N3 N4 110.6(4) . .
C1 N4 N3 103.7(4) . .
C1 N4 Zn1 134.1(4) . .
N3 N4 Zn1 115.9(3) . .
C2 N5 C1 124.0(5) . .
C2 N6 N7 104.8(5) . .
N8 N7 N6 109.1(4) . .
N7 N8 N9 110.0(4) . .
N7 N8 Zn2 130.1(4) . 3_665
N9 N8 Zn2 119.2(3) . 3_665
C2 N9 N8 103.5(4) . .
C2 N9 Zn2 130.5(4) . .
N8 N9 Zn2 123.8(3) . .
N1 C1 N4 112.0(5) . .
N1 C1 N5 125.8(5) . .
N4 C1 N5 122.2(5) . .
N9 C2 N6 112.7(5) . .
N9 C2 N5 124.7(5) . .
N6 C2 N5 122.6(5) . .

loop_
_geom_bond_atom_site_label_1
_geom_bond_atom_site_label_2
_geom_bond_distance
_geom_bond_site_symmetry_2
Zn1 N4 2.214(5) 3
Zn1 N4 2.214(5) 9_556
Zn1 N4 2.214(5) 2
Zn1 N4 2.214(5) .
Zn1 N4 2.214(5) 7_556
Zn1 N4 2.214(5) 8_556
Zn2 O1 2.057(3) .
Zn2 N8 2.073(5) 2_655
Zn2 O1W 2.075(5) .
Zn2 N9 2.075(5) .
Zn2 N1 2.090(5) .
O1 Zn2 2.057(3) 2_655
O1 Zn2 2.057(3) 3_665
N1 C1 1.333(7) .
N1 N2 1.358(6) .
N2 N3 1.291(7) .
N3 N4 1.358(6) .
N4 C1 1.334(7) .
N5 C2 1.366(7) .
N5 C1 1.370(7) .
N6 C2 1.331(7) .
N6 N7 1.344(7) .
N7 N8 1.302(6) .
N8 N9 1.366(6) .
N8 Zn2 2.073(5) 3_665
N9 C2 1.324(7) .
